data_7051285
loop_
_publ_author_name
'Gaw, Kirsty G.'
'Smith, Martin B.'
'Slawin, Alexandra M. Z.'

_publ_section_title
;
 Molybdenum(0), ruthenium(II), palladium(II), platinum(II), copper(I)
 and gold(I) complexes of a new methoxy functionalised
 bis(phosphino)amine: synthesis and structure
;
_journal_issue 6
_journal_name_full 'New Journal of Chemistry'
_journal_page_first 429
_journal_paper_doi 10.1039/b001458n
_journal_volume 24
_journal_year 2000
_chemical_formula_analytical 'C31 H27 N O P2 Se2'
_chemical_formula_moiety 'C31 H27 N O P2 Se2'
_chemical_formula_structural 'C31 H27 N O P2 Se2'
_chemical_formula_sum 'C31 H27 N O P2 Se2'
_chemical_formula_weight 649.40
_chemical_melting_point ?
_space_group_IT_number 61
_symmetry_cell_setting orthorhombic
_symmetry_space_group_name_Hall '-P 2ac 2ab'
_symmetry_space_group_name_H-M 'P b c a'
_atom_sites_solution_hydrogens geom
_atom_sites_solution_primary direct
_atom_sites_solution_secondary difmap
_audit_creation_method SHELXL
_cell_angle_alpha 90.00
_cell_angle_beta 90.00
_cell_angle_gamma 90.00
_cell_formula_units_Z 8
_cell_length_a 15.7749(3)
_cell_length_b 18.8326(3)
_cell_length_c 19.4901(4)
_cell_measurement_reflns_used 140
_cell_measurement_temperature 293(2)
_cell_measurement_theta_max 168
_cell_measurement_theta_min 12
_cell_volume 5790.17(19)
_computing_cell_refinement SMART/SAINT
_computing_data_collection SMART
_computing_data_reduction SAINT
_computing_molecular_graphics SHELXTL
_computing_publication_material SHELXTL
_computing_structure_refinement 'SHELXL-93 (Sheldrick, 1993)'
_computing_structure_solution 'SHELXS-86 (Sheldrick, 1990)'
_diffrn_ambient_temperature 293(2)
_diffrn_measurement_device SMART
_diffrn_measurement_method CCD
_diffrn_radiation_monochromator graphite
_diffrn_radiation_source 'fine-focus sealed tube'
_diffrn_radiation_type MoK\a
_diffrn_radiation_wavelength 0.71073
_diffrn_reflns_av_R_equivalents 0.1059
_diffrn_reflns_av_sigmaI/netI 0.0853
_diffrn_reflns_limit_h_max 19
_diffrn_reflns_limit_h_min -20
_diffrn_reflns_limit_k_max 25
_diffrn_reflns_limit_k_min -21
_diffrn_reflns_limit_l_max 26
_diffrn_reflns_limit_l_min -18
_diffrn_reflns_number 33146
_diffrn_reflns_theta_max 28.78
_diffrn_reflns_theta_min 1.98
_diffrn_standards_decay_% -
_diffrn_standards_interval_count -
_diffrn_standards_interval_time -
_diffrn_standards_number -
_exptl_absorpt_coefficient_mu 2.689
_exptl_absorpt_correction_T_max 1.000000
_exptl_absorpt_correction_T_min 0.610351
_exptl_absorpt_correction_type SADABS
_exptl_crystal_colour clear
_exptl_crystal_density_diffrn 1.490
_exptl_crystal_density_meas ?
_exptl_crystal_density_method -
_exptl_crystal_description block
_exptl_crystal_F_000 2608
_exptl_crystal_size_max 0.15
_exptl_crystal_size_mid 0.12
_exptl_crystal_size_min 0.12
_refine_diff_density_max 0.452
_refine_diff_density_min -0.536
_refine_diff_density_rms 0.069
_refine_ls_extinction_coef 0.00113(7)
_refine_ls_extinction_expression Fc^*^=kFc[1+0.001xFc^2^\l^3^/sin(2\q)]^-1/4^
_refine_ls_extinction_method SHELXL
_refine_ls_goodness_of_fit_all 0.830
_refine_ls_goodness_of_fit_obs 0.951
_refine_ls_hydrogen_treatment riding
_refine_ls_matrix_type full
_refine_ls_number_parameters 335
_refine_ls_number_reflns 6916
_refine_ls_number_restraints 0
_refine_ls_restrained_S_all 0.885
_refine_ls_restrained_S_obs 0.951
_refine_ls_R_factor_all 0.0915
_refine_ls_R_factor_obs 0.0336
_refine_ls_shift/esd_max 0.007
_refine_ls_shift/esd_mean 0.001
_refine_ls_structure_factor_coef Fsqd
_refine_ls_weighting_details 'w=1/[\s^2^(Fo^2^)+(0.0305P)^2^+0.0000P] where P=(Fo^2^+2Fc^2^)/3'
_refine_ls_weighting_scheme calc
_refine_ls_wR_factor_all 0.0786
_refine_ls_wR_factor_obs 0.0611
_reflns_number_observed 3758
_reflns_number_total 6966
_reflns_observed_criterion >2sigma(I)
_cod_data_source_file b001458n.txt
_cod_data_source_block 4
_cod_depositor_comments
;
The following automatic conversions were performed:
'_symmetry_cell_setting' value 'Orthorhombic' changed to 'orthorhombic'
according to '/home/adriana/struct/CIF-dictionaries/cif_core.dic'
dictionary named 'cif_core.dic' version 2.4.1 from 2010-06-29.

Automatic conversion script
Id: cif_fix_enum 1555 2011-01-17 13:19:09Z saulius 

The following automatic conversions were performed:

'_chemical_melting_point' value '-' was changed to '?' - the value is
undefined or not given.

Automatic conversion script
Id: cif_fix_values 1569 2011-02-09 13:29:24Z adriana 

The following automatic conversions were performed:

'_exptl_crystal_density_meas' value '-' was changed to '?' - the
value is perceived as not measured.

Automatic conversion script
Id: cif_fix_values 3008 2015-01-20 13:52:24Z robertas 

The following automatic conversions were performed:

'_refine_ls_weighting_scheme' value 'calc
w=1/[\s^2^(Fo^2^)+(0.0305P)^2^+0.0000P] where P=(Fo^2^+2Fc^2^)/3' was
changed to 'calc'. New tag '_refine_ls_weighting_details' was
created. The value of the new tag was set to
'w=1/[\s^2^(Fo^2^)+(0.0305P)^2^+0.0000P] where P=(Fo^2^+2Fc^2^)/3'.

Automatic conversion script
Id: cif_fix_values 3143 2015-03-26 13:38:13Z robertas 
;
_cod_original_cell_volume 5790.2(2)
_cod_original_sg_symbol_H-M Pbca
_cod_database_code 7051285

loop_
_symmetry_equiv_pos_as_xyz
'x, y, z'
'-x+1/2, -y, z+1/2'
'-x, y+1/2, -z+1/2'
'x+1/2, -y+1/2, -z'
'-x, -y, -z'
'x-1/2, y, -z-1/2'
'x, -y-1/2, z-1/2'
'-x-1/2, y-1/2, z'

loop_
_atom_site_aniso_label
_atom_site_aniso_U_11
_atom_site_aniso_U_22
_atom_site_aniso_U_33
_atom_site_aniso_U_23
_atom_site_aniso_U_13
_atom_site_aniso_U_12
Se1 0.0338(2) 0.0753(2) 0.0908(3) 0.0136(2) -0.00062(15) -0.00993(14)
P1 0.0323(3) 0.0455(4) 0.0374(4) 0.0050(3) -0.0024(3) -0.0030(3)
N1 0.0293(10) 0.0422(11) 0.0276(10) 0.0035(9) 0.0011(8) 0.0018(8)
P2 0.0313(3) 0.0468(4) 0.0286(3) -0.0005(3) -0.0013(3) 0.0054(3)
Se2 0.0687(2) 0.0719(2) 0.03180(15) 0.00657(14) 0.01038(13) 0.0165(2)
C1 0.051(2) 0.0425(15) 0.0344(14) 0.0009(12) 0.0006(12) 0.0030(12)
C2 0.050(2) 0.057(2) 0.040(2) 0.0040(13) -0.0061(12) 0.0046(13)
C3 0.071(2) 0.076(2) 0.046(2) 0.002(2) -0.016(2) 0.013(2)
C4 0.122(3) 0.078(2) 0.041(2) 0.016(2) -0.012(2) 0.024(2)
C5 0.112(3) 0.059(2) 0.046(2) 0.017(2) 0.007(2) -0.002(2)
C6 0.071(2) 0.049(2) 0.041(2) 0.0044(14) 0.0063(14) -0.0046(14)
C7 0.050(2) 0.0401(15) 0.0349(14) 0.0025(12) -0.0066(12) -0.0077(12)
C8 0.057(2) 0.072(2) 0.042(2) -0.0032(15) -0.0035(13) 0.0100(15)
C9 0.086(2) 0.075(2) 0.053(2) -0.008(2) 0.008(2) 0.019(2)
C10 0.109(3) 0.074(2) 0.046(2) -0.012(2) 0.013(2) 0.000(2)
C11 0.110(3) 0.089(3) 0.039(2) -0.014(2) -0.013(2) -0.017(2)
C12 0.063(2) 0.071(2) 0.049(2) 0.000(2) -0.0141(15) -0.008(2)
C13 0.0319(13) 0.049(2) 0.0306(13) 0.0059(12) 0.0043(10) 0.0051(11)
C14 0.0369(14) 0.050(2) 0.057(2) 0.0025(14) 0.0025(12) 0.0026(12)
C15 0.054(2) 0.044(2) 0.076(2) 0.004(2) 0.009(2) 0.0108(14)
C16 0.043(2) 0.073(2) 0.061(2) 0.016(2) 0.0009(14) 0.0198(14)
C17 0.044(2) 0.074(2) 0.055(2) -0.006(2) -0.0140(13) 0.0162(14)
C18 0.0406(15) 0.057(2) 0.043(2) -0.0040(13) -0.0048(12) 0.0077(13)
C19 0.0309(13) 0.0458(15) 0.0422(15) -0.0136(13) -0.0036(11) 0.0040(11)
C20 0.049(2) 0.067(2) 0.054(2) -0.011(2) -0.0144(14) 0.0076(14)
C21 0.040(2) 0.092(3) 0.081(2) -0.030(2) -0.021(2) 0.007(2)
C22 0.038(2) 0.090(3) 0.107(3) -0.046(2) 0.008(2) -0.012(2)
C23 0.055(2) 0.060(2) 0.075(2) -0.016(2) 0.019(2) -0.0104(14)
C24 0.0398(15) 0.048(2) 0.053(2) -0.0104(14) 0.0052(12) 0.0004(12)
C25 0.0352(13) 0.0373(13) 0.0290(13) -0.0025(11) 0.0019(10) -0.0013(10)
C26 0.0369(14) 0.045(2) 0.0377(14) -0.0038(12) 0.0015(11) 0.0038(11)
C27 0.043(2) 0.062(2) 0.052(2) -0.0027(15) 0.0149(14) -0.0017(13)
C28 0.069(2) 0.063(2) 0.042(2) 0.0087(15) 0.0213(15) -0.002(2)
C29 0.072(2) 0.056(2) 0.036(2) 0.0072(14) 0.0004(14) 0.0077(15)
C30 0.0400(14) 0.053(2) 0.0349(15) 0.0004(13) 0.0002(12) 0.0053(12)
O26 0.0309(9) 0.0740(13) 0.0519(11) 0.0072(10) -0.0007(8) 0.0083(9)
C31 0.035(2) 0.142(3) 0.103(3) 0.018(2) -0.001(2) 0.019(2)

loop_
_atom_site_label
_atom_site_type_symbol
_atom_site_fract_x
_atom_site_fract_y
_atom_site_fract_z
_atom_site_U_iso_or_equiv
_atom_site_thermal_displace_type
_atom_site_occupancy
_atom_site_calc_flag
_atom_site_refinement_flags
_atom_site_disorder_group
Se1 Se 0.45332(2) 0.21358(2) 0.87908(2) 0.06664(12) Uani 1 d . .
P1 P 0.32032(4) 0.20429(3) 0.87748(3) 0.0384(2) Uani 1 d . .
N1 N 0.28039(10) 0.11916(10) 0.88373(8) 0.0331(4) Uani 1 d . .
P2 P 0.29707(4) 0.05273(3) 0.82430(3) 0.0356(2) Uani 1 d . .
Se2 Se 0.32922(2) 0.08835(2) 0.725930(13) 0.05744(10) Uani 1 d . .
C1 C 0.2714(2) 0.24444(13) 0.80207(12) 0.0427(6) Uani 1 d . .
C2 C 0.1899(2) 0.22585(14) 0.78180(13) 0.0490(7) Uani 1 d . .
H2A H 0.1603(2) 0.19090(14) 0.80551(13) 0.059 Uiso 1 calc R .
C3 C 0.1528(2) 0.2596(2) 0.72601(14) 0.0643(8) Uani 1 d . .
H3A H 0.0984(2) 0.2473(2) 0.71217(14) 0.077 Uiso 1 calc R .
C4 C 0.1972(3) 0.3116(2) 0.6912(2) 0.0803(10) Uani 1 d . .
H4A H 0.1723(3) 0.3341(2) 0.6538(2) 0.096 Uiso 1 calc R .
C5 C 0.2776(2) 0.3305(2) 0.71110(15) 0.0723(9) Uani 1 d . .
H5A H 0.3067(2) 0.3658(2) 0.68757(15) 0.087 Uiso 1 calc R .
C6 C 0.3150(2) 0.29662(13) 0.76651(13) 0.0540(7) Uani 1 d . .
H6A H 0.3697(2) 0.30896(13) 0.77987(13) 0.065 Uiso 1 calc R .
C7 C 0.2744(2) 0.24963(13) 0.95094(12) 0.0416(6) Uani 1 d . .
C8 C 0.1951(2) 0.28147(15) 0.94833(14) 0.0570(7) Uani 1 d . .
H8A H 0.1625(2) 0.27721(15) 0.90880(14) 0.068 Uiso 1 calc R .
C9 C 0.1636(2) 0.3197(2) 1.00398(15) 0.0715(9) Uani 1 d . .
H9A H 0.1103(2) 0.3407(2) 1.00141(15) 0.086 Uiso 1 calc R .
C10 C 0.2104(3) 0.3262(2) 1.0617(2) 0.0763(10) Uani 1 d . .
H10A H 0.1895(3) 0.3522(2) 1.0986(2) 0.092 Uiso 1 calc R .
C11 C 0.2886(3) 0.2949(2) 1.0662(2) 0.0794(10) Uani 1 d . .
H11A H 0.3199(3) 0.2991(2) 1.1065(2) 0.095 Uiso 1 calc R .
C12 C 0.3214(2) 0.2570(2) 1.01136(14) 0.0609(8) Uani 1 d . .
H12A H 0.3748(2) 0.2364(2) 1.01474(14) 0.073 Uiso 1 calc R .
C13 C 0.37999(14) -0.00575(13) 0.85604(11) 0.0371(6) Uani 1 d . .
C14 C 0.3829(2) -0.07618(13) 0.83395(13) 0.0480(7) Uani 1 d . .
H14A H 0.3384(2) -0.09470(13) 0.80832(13) 0.058 Uiso 1 calc R .
C15 C 0.4518(2) -0.11868(15) 0.84998(15) 0.0582(7) Uani 1 d . .
H15A H 0.4537(2) -0.16545(15) 0.83477(15) 0.070 Uiso 1 calc R .
C16 C 0.5181(2) -0.0914(2) 0.88880(14) 0.0590(8) Uani 1 d . .
H16A H 0.5639(2) -0.1201(2) 0.90024(14) 0.071 Uiso 1 calc R .
C17 C 0.5159(2) -0.0222(2) 0.91017(14) 0.0577(7) Uani 1 d . .
H17A H 0.5605(2) -0.0041(2) 0.93596(14) 0.069 Uiso 1 calc R .
C18 C 0.44805(15) 0.02082(15) 0.89380(12) 0.0469(6) Uani 1 d . .
H18A H 0.44772(15) 0.06794(15) 0.90807(12) 0.056 Uiso 1 calc R .
C19 C 0.19902(14) 0.00194(13) 0.82800(12) 0.0396(6) Uani 1 d . .
C20 C 0.1355(2) 0.01709(15) 0.78051(13) 0.0566(7) Uani 1 d . .
H20A H 0.1453(2) 0.04991(15) 0.74576(13) 0.068 Uiso 1 calc R .
C21 C 0.0573(2) -0.0169(2) 0.7851(2) 0.0713(9) Uani 1 d . .
H21A H 0.0144(2) -0.0061(2) 0.7540(2) 0.086 Uiso 1 calc R .
C22 C 0.0434(2) -0.0665(2) 0.8355(2) 0.0783(10) Uani 1 d . .
H22A H -0.0085(2) -0.0897(2) 0.8379(2) 0.094 Uiso 1 calc R .
C23 C 0.1058(2) -0.0820(2) 0.8828(2) 0.0632(8) Uani 1 d . .
H23A H 0.0958(2) -0.1156(2) 0.9169(2) 0.076 Uiso 1 calc R .
C24 C 0.1839(2) -0.04733(13) 0.87950(13) 0.0471(6) Uani 1 d . .
H24A H 0.2257(2) -0.05722(13) 0.91175(13) 0.056 Uiso 1 calc R .
C25 C 0.23941(14) 0.09674(12) 0.94767(11) 0.0338(5) Uani 1 d . .
C26 C 0.15117(14) 0.10212(12) 0.95559(12) 0.0399(6) Uani 1 d . .
C27 C 0.1131(2) 0.07531(14) 1.01471(14) 0.0523(7) Uani 1 d . .
H27A H 0.0547(2) 0.07897(14) 1.02045(14) 0.063 Uiso 1 calc R .
C28 C 0.1617(2) 0.04341(15) 1.06463(14) 0.0584(8) Uani 1 d . .
H28A H 0.1356(2) 0.02422(15) 1.10319(14) 0.070 Uiso 1 calc R .
C29 C 0.2482(2) 0.03958(14) 1.05824(13) 0.0545(7) Uani 1 d . .
H29A H 0.2807(2) 0.01927(14) 1.09285(13) 0.065 Uiso 1 calc R .
C30 C 0.2867(2) 0.06627(13) 0.99971(12) 0.0427(6) Uani 1 d . .
H30A H 0.3453(2) 0.06364(13) 0.99536(12) 0.051 Uiso 1 calc R .
O26 O 0.10813(10) 0.13351(10) 0.90288(9) 0.0523(5) Uani 1 d . .
C31 C 0.0183(2) 0.1399(2) 0.9079(2) 0.0935(12) Uani 1 d . .
H31A H -0.0033(2) 0.1629(2) 0.8675(2) 0.140 Uiso 1 calc R .
H31B H 0.0041(2) 0.1676(2) 0.9476(2) 0.140 Uiso 1 calc R .
H31C H -0.0065(2) 0.0935(2) 0.9120(2) 0.140 Uiso 1 calc R .

loop_
_atom_type_symbol
_atom_type_description
_atom_type_scat_dispersion_real
_atom_type_scat_dispersion_imag
_atom_type_scat_source
C C 0.0033 0.0016 'International Tables Vol C Tables 4.2.6.8 and 6.1.1.4'
H H 0.0000 0.0000 'International Tables Vol C Tables 4.2.6.8 and 6.1.1.4'
N N 0.0061 0.0033 'International Tables Vol C Tables 4.2.6.8 and 6.1.1.4'
O O 0.0106 0.0060 'International Tables Vol C Tables 4.2.6.8 and 6.1.1.4'
P P 0.1023 0.0942 'International Tables Vol C Tables 4.2.6.8 and 6.1.1.4'
Se Se -0.0929 2.2259 'International Tables Vol C Tables 4.2.6.8 and 6.1.1.4'

loop_
_geom_angle_atom_site_label_1
_geom_angle_atom_site_label_2
_geom_angle_atom_site_label_3
_geom_angle
_geom_angle_site_symmetry_1
_geom_angle_site_symmetry_3
_geom_angle_publ_flag
N1 P1 C7 103.60(10) . . ?
N1 P1 C1 106.69(10) . . ?
C7 P1 C1 105.73(11) . . ?
N1 P1 Se1 116.08(6) . . ?
C7 P1 Se1 110.28(8) . . ?
C1 P1 Se1 113.53(9) . . ?
C25 N1 P2 115.41(14) . . ?
C25 N1 P1 119.22(14) . . ?
P2 N1 P1 124.77(10) . . ?
N1 P2 C13 108.70(10) . . ?
N1 P2 C19 103.00(9) . . ?
C13 P2 C19 106.23(11) . . ?
N1 P2 Se2 114.80(7) . . ?
C13 P2 Se2 109.35(7) . . ?
C19 P2 Se2 114.24(8) . . ?
C6 C1 C2 119.7(2) . . ?
C6 C1 P1 119.1(2) . . ?
C2 C1 P1 121.1(2) . . ?
C1 C2 C3 119.8(3) . . ?
C4 C3 C2 119.7(3) . . ?
C5 C4 C3 120.8(3) . . ?
C4 C5 C6 119.6(3) . . ?
C5 C6 C1 120.3(3) . . ?
C8 C7 C12 117.8(2) . . ?
C8 C7 P1 122.2(2) . . ?
C12 C7 P1 119.9(2) . . ?
C7 C8 C9 121.1(3) . . ?
C10 C9 C8 119.9(3) . . ?
C9 C10 C11 120.5(3) . . ?
C10 C11 C12 120.5(3) . . ?
C11 C12 C7 120.2(3) . . ?
C18 C13 C14 118.6(2) . . ?
C18 C13 P2 121.1(2) . . ?
C14 C13 P2 119.6(2) . . ?
C13 C14 C15 120.4(2) . . ?
C16 C15 C14 119.9(3) . . ?
C17 C16 C15 120.0(2) . . ?
C16 C17 C18 120.6(3) . . ?
C17 C18 C13 120.5(3) . . ?
C24 C19 C20 119.6(2) . . ?
C24 C19 P2 121.8(2) . . ?
C20 C19 P2 118.5(2) . . ?
C19 C20 C21 120.0(3) . . ?
C22 C21 C20 120.0(3) . . ?
C21 C22 C23 120.6(3) . . ?
C22 C23 C24 119.9(3) . . ?
C19 C24 C23 119.9(3) . . ?
C30 C25 C26 118.9(2) . . ?
C30 C25 N1 120.3(2) . . ?
C26 C25 N1 120.6(2) . . ?
O26 C26 C27 124.3(2) . . ?
O26 C26 C25 116.2(2) . . ?
C27 C26 C25 119.5(2) . . ?
C28 C27 C26 120.1(2) . . ?
C29 C28 C27 120.9(2) . . ?
C28 C29 C30 119.4(2) . . ?
C25 C30 C29 121.2(2) . . ?
C26 O26 C31 118.6(2) . . ?

loop_
_geom_bond_atom_site_label_1
_geom_bond_atom_site_label_2
_geom_bond_distance
_geom_bond_site_symmetry_2
_geom_bond_publ_flag
Se1 P1 2.1056(6) . ?
P1 N1 1.727(2) . ?
P1 C7 1.818(3) . ?
P1 C1 1.824(2) . ?
N1 C25 1.466(3) . ?
N1 P2 1.725(2) . ?
P2 C13 1.819(2) . ?
P2 C19 1.820(2) . ?
P2 Se2 2.0936(7) . ?
C1 C6 1.386(3) . ?
C1 C2 1.389(3) . ?
C2 C3 1.389(3) . ?
C3 C4 1.382(4) . ?
C4 C5 1.374(4) . ?
C5 C6 1.387(4) . ?
C7 C8 1.387(3) . ?
C7 C12 1.398(3) . ?
C8 C9 1.394(4) . ?
C9 C10 1.351(4) . ?
C10 C11 1.369(5) . ?
C11 C12 1.386(4) . ?
C13 C18 1.394(3) . ?
C13 C14 1.395(3) . ?
C14 C15 1.385(3) . ?
C15 C16 1.389(4) . ?
C16 C17 1.367(4) . ?
C17 C18 1.380(3) . ?
C19 C24 1.388(3) . ?
C19 C20 1.394(3) . ?
C20 C21 1.393(4) . ?
C21 C22 1.373(4) . ?
C22 C23 1.379(4) . ?
C23 C24 1.396(3) . ?
C25 C30 1.383(3) . ?
C25 C26 1.404(3) . ?
C26 O26 1.366(3) . ?
C26 C27 1.394(3) . ?
C27 C28 1.377(4) . ?
C28 C29 1.371(4) . ?
C29 C30 1.387(3) . ?
O26 C31 1.426(3) . ?

loop_
_geom_torsion_atom_site_label_1
_geom_torsion_atom_site_label_2
_geom_torsion_atom_site_label_3
_geom_torsion_atom_site_label_4
_geom_torsion
_geom_torsion_site_symmetry_1
_geom_torsion_site_symmetry_2
_geom_torsion_site_symmetry_3
_geom_torsion_site_symmetry_4
_geom_torsion_publ_flag
C7 P1 N1 C25 -13.5(2) . . . . ?
C1 P1 N1 C25 -124.8(2) . . . . ?
Se1 P1 N1 C25 107.53(15) . . . . ?
C7 P1 N1 P2 175.76(12) . . . . ?
C1 P1 N1 P2 64.43(15) . . . . ?
Se1 P1 N1 P2 -63.21(13) . . . . ?
C25 N1 P2 C13 -70.6(2) . . . . ?
P1 N1 P2 C13 100.44(14) . . . . ?
C25 N1 P2 C19 41.8(2) . . . . ?
P1 N1 P2 C19 -147.16(13) . . . . ?
C25 N1 P2 Se2 166.59(12) . . . . ?
P1 N1 P2 Se2 -22.35(14) . . . . ?
N1 P1 C1 C6 -151.5(2) . . . . ?
C7 P1 C1 C6 98.7(2) . . . . ?
Se1 P1 C1 C6 -22.3(2) . . . . ?
N1 P1 C1 C2 31.5(2) . . . . ?
C7 P1 C1 C2 -78.4(2) . . . . ?
Se1 P1 C1 C2 160.6(2) . . . . ?
C6 C1 C2 C3 0.1(4) . . . . ?
P1 C1 C2 C3 177.1(2) . . . . ?
C1 C2 C3 C4 -0.2(4) . . . . ?
C2 C3 C4 C5 -0.1(5) . . . . ?
C3 C4 C5 C6 0.5(5) . . . . ?
C4 C5 C6 C1 -0.6(4) . . . . ?
C2 C1 C6 C5 0.3(4) . . . . ?
P1 C1 C6 C5 -176.8(2) . . . . ?
N1 P1 C7 C8 -86.5(2) . . . . ?
C1 P1 C7 C8 25.5(2) . . . . ?
Se1 P1 C7 C8 148.7(2) . . . . ?
N1 P1 C7 C12 97.4(2) . . . . ?
C1 P1 C7 C12 -150.6(2) . . . . ?
Se1 P1 C7 C12 -27.4(2) . . . . ?
C12 C7 C8 C9 0.2(4) . . . . ?
P1 C7 C8 C9 -175.9(2) . . . . ?
C7 C8 C9 C10 0.0(5) . . . . ?
C8 C9 C10 C11 -0.6(5) . . . . ?
C9 C10 C11 C12 1.0(5) . . . . ?
C10 C11 C12 C7 -0.8(5) . . . . ?
C8 C7 C12 C11 0.1(4) . . . . ?
P1 C7 C12 C11 176.4(2) . . . . ?
N1 P2 C13 C18 -35.3(2) . . . . ?
C19 P2 C13 C18 -145.5(2) . . . . ?
Se2 P2 C13 C18 90.8(2) . . . . ?
N1 P2 C13 C14 154.5(2) . . . . ?
C19 P2 C13 C14 44.3(2) . . . . ?
Se2 P2 C13 C14 -79.5(2) . . . . ?
C18 C13 C14 C15 0.6(4) . . . . ?
P2 C13 C14 C15 171.1(2) . . . . ?
C13 C14 C15 C16 0.6(4) . . . . ?
C14 C15 C16 C17 -1.1(4) . . . . ?
C15 C16 C17 C18 0.3(4) . . . . ?
C16 C17 C18 C13 1.0(4) . . . . ?
C14 C13 C18 C17 -1.4(4) . . . . ?
P2 C13 C18 C17 -171.8(2) . . . . ?
N1 P2 C19 C24 -79.9(2) . . . . ?
C13 P2 C19 C24 34.3(2) . . . . ?
Se2 P2 C19 C24 154.9(2) . . . . ?
N1 P2 C19 C20 95.4(2) . . . . ?
C13 P2 C19 C20 -150.4(2) . . . . ?
Se2 P2 C19 C20 -29.8(2) . . . . ?
C24 C19 C20 C21 0.3(4) . . . . ?
P2 C19 C20 C21 -175.1(2) . . . . ?
C19 C20 C21 C22 -1.4(4) . . . . ?
C20 C21 C22 C23 1.3(5) . . . . ?
C21 C22 C23 C24 -0.1(4) . . . . ?
C20 C19 C24 C23 0.9(3) . . . . ?
P2 C19 C24 C23 176.1(2) . . . . ?
C22 C23 C24 C19 -1.0(4) . . . . ?
P2 N1 C25 C30 82.1(2) . . . . ?
P1 N1 C25 C30 -89.5(2) . . . . ?
P2 N1 C25 C26 -94.3(2) . . . . ?
P1 N1 C25 C26 94.1(2) . . . . ?
C30 C25 C26 O26 179.2(2) . . . . ?
N1 C25 C26 O26 -4.4(3) . . . . ?
C30 C25 C26 C27 -1.5(3) . . . . ?
N1 C25 C26 C27 175.0(2) . . . . ?
O26 C26 C27 C28 178.9(2) . . . . ?
C25 C26 C27 C28 -0.4(4) . . . . ?
C26 C27 C28 C29 2.2(4) . . . . ?
C27 C28 C29 C30 -2.0(4) . . . . ?
C26 C25 C30 C29 1.7(3) . . . . ?
N1 C25 C30 C29 -174.8(2) . . . . ?
C28 C29 C30 C25 0.0(4) . . . . ?
C27 C26 O26 C31 0.2(4) . . . . ?
C25 C26 O26 C31 179.5(2) . . . . ?

loop_
_cod_related_entry_id
_cod_related_entry_database
_cod_related_entry_code
1 ChemSpider 30652874
